data_7150166
loop_
_publ_author_name
'Siu, Jason'
'Baxendale, Ian R.'
'Lewthwaite, Russell A.'
'Ley, Steven V.'

_publ_section_title
;
 A phase-switch purification approach for the expedient removal of
 tagged reagents and scavengers following their application in organic
 synthesis.
;
_journal_issue 17
_journal_name_full 'Organic &amp; biomolecular chemistry'
_journal_page_first 3140
_journal_page_last 3160
_journal_paper_doi 10.1039/b503778f
_journal_volume 3
_journal_year 2005
_chemical_formula_moiety 'C24 H34 N2 O10 P2'
_chemical_formula_sum 'C24 H34 N2 O10 P2'
_chemical_formula_weight 572.47
_chemical_name_systematic
;
?
;
_space_group_IT_number 2
_symmetry_cell_setting triclinic
_symmetry_space_group_name_Hall '-P 1'
_symmetry_space_group_name_H-M 'P -1'
_atom_sites_solution_hydrogens geom
_atom_sites_solution_primary direct
_atom_sites_solution_secondary difmap
_audit_creation_method SHELXL-97
_cell_angle_alpha 95.764(4)
_cell_angle_beta 92.302(3)
_cell_angle_gamma 113.556(3)
_cell_formula_units_Z 1
_cell_length_a 6.9456(5)
_cell_length_b 8.5692(5)
_cell_length_c 12.8364(8)
_cell_measurement_reflns_used 5914
_cell_measurement_temperature 230(2)
_cell_measurement_theta_max 27.48
_cell_measurement_theta_min 1.00
_cell_volume 694.09(8)
_computing_cell_refinement 'HKL Scalepack (Otwinowski & Minor 1997)'
_computing_data_collection 'Collect (Nonius BV, 1997-2000)'
_computing_data_reduction
;
HKL Denzo and Scalepack (Otwinowski & Minor 1997)
;
_computing_molecular_graphics
;
XP (Sheldrick, 1993)
CAMERON (Watkin et al. 1996)
;
_computing_structure_refinement 'SHELXL-93 (Sheldrick, 1993)'
_computing_structure_solution
;
SIR92: A.Altomare, G.Cascarano, C.Giacovazzo, A.Guagliardi, M.C.Burla,
G.Ploidori, M.Camalli. J.Appl.Cryst. (1994) 27, 435-435
;
_diffrn_ambient_temperature 230(2)
_diffrn_detector_area_resol_mean 9
_diffrn_measured_fraction_theta_full 0.986
_diffrn_measured_fraction_theta_max 0.986
_diffrn_measurement_device '95mm CCD camera on \k-goniostat'
_diffrn_measurement_device_type KappaCCD
_diffrn_measurement_method 'fine slice omega/phi scans'
_diffrn_radiation_monochromator 'horizonally mounted graphite crystal'
_diffrn_radiation_source 'fine-focus sealed tube'
_diffrn_radiation_type MoK\a
_diffrn_radiation_wavelength 0.71073
_diffrn_reflns_av_R_equivalents 0.0343
_diffrn_reflns_av_sigmaI/netI 0.0455
_diffrn_reflns_limit_h_max 8
_diffrn_reflns_limit_h_min -8
_diffrn_reflns_limit_k_max 11
_diffrn_reflns_limit_k_min -11
_diffrn_reflns_limit_l_max 16
_diffrn_reflns_limit_l_min -16
_diffrn_reflns_number 6154
_diffrn_reflns_theta_full 27.54
_diffrn_reflns_theta_max 27.54
_diffrn_reflns_theta_min 3.57
_exptl_absorpt_coefficient_mu 0.213
_exptl_absorpt_correction_T_max 0.972
_exptl_absorpt_correction_T_min 0.913
_exptl_absorpt_correction_type multi-scan
_exptl_absorpt_process_details
;
multi-scan from symmetry-related measurements
Sortav (Blessing 1995)
;
_exptl_crystal_colour colourless
_exptl_crystal_density_diffrn 1.370
_exptl_crystal_density_method 'not measured'
_exptl_crystal_description prism
_exptl_crystal_F_000 302
_exptl_crystal_size_max 0.37
_exptl_crystal_size_mid 0.32
_exptl_crystal_size_min 0.18
_refine_diff_density_max 0.711
_refine_diff_density_min -0.555
_refine_diff_density_rms 0.064
_refine_ls_extinction_method none
_refine_ls_goodness_of_fit_ref 1.079
_refine_ls_hydrogen_treatment mixed
_refine_ls_matrix_type full
_refine_ls_number_parameters 174
_refine_ls_number_reflns 3139
_refine_ls_number_restraints 0
_refine_ls_restrained_S_all 1.079
_refine_ls_R_factor_all 0.0678
_refine_ls_R_factor_gt 0.0575
_refine_ls_shift/su_max 0.003
_refine_ls_shift/su_mean 0.000
_refine_ls_structure_factor_coef Fsqd
_refine_ls_weighting_details 'calc w=1/[\s^2^(Fo^2^)+(0.0552P)^2^+0.5235P] where P=(Fo^2^+2Fc^2^)/3'
_refine_ls_weighting_scheme calc
_refine_ls_wR_factor_gt 0.1411
_refine_ls_wR_factor_ref 0.1479
_reflns_number_gt 2671
_reflns_number_total 3139
_reflns_threshold_expression >2sigma(I)
_cod_data_source_file b503778f.txt
_cod_data_source_block sl0132
_cod_depositor_comments
;
The following automatic conversions were performed:
'_symmetry_cell_setting' value 'Triclinic' changed to 'triclinic'
according to '/home/saulius/struct/CIF-dictionaries/cif_core.dic'
dictionary named 'cif_core.dic' version 2.4.1 from 2010-06-29.

Automatic conversion script
Id: cif_fix_enum 1527 2010-12-29 10:47:43Z saulius 
;
_cod_original_sg_symbol_H-M P-1
_cod_database_code 7150166

loop_
_symmetry_equiv_pos_as_xyz
'x, y, z'
'-x, -y, -z'

loop_
_atom_site_label
_atom_site_type_symbol
_atom_site_fract_x
_atom_site_fract_y
_atom_site_fract_z
_atom_site_U_iso_or_equiv
_atom_site_adp_type
_atom_site_occupancy
_atom_site_symmetry_multiplicity
_atom_site_calc_flag
_atom_site_refinement_flags
_atom_site_disorder_assembly
_atom_site_disorder_group
P1 P 0.54163(10) 0.23120(8) 0.12446(4) 0.0391(2) Uani 1 1 d . . .
O1 O 0.9853(3) 0.3325(2) 0.24375(12) 0.0427(4) Uani 1 1 d . . .
O2 O 1.0895(3) 0.5452(2) 0.14395(15) 0.0605(6) Uani 1 1 d . . .
O3 O 0.5212(3) 0.3784(3) 0.18382(15) 0.0567(5) Uani 1 1 d . . .
O4 O 0.5092(3) 0.0731(2) 0.18389(13) 0.0512(5) Uani 1 1 d . . .
O5 O 0.3800(3) 0.1479(2) 0.02452(13) 0.0449(4) Uani 1 1 d . . .
N1 N 1.1390(3) 0.1854(3) 0.59560(14) 0.0402(4) Uani 1 1 d . . .
C2 C 1.0483(3) 0.0953(3) 0.50186(16) 0.0325(4) Uani 1 1 d . . .
C3 C 1.0436(3) 0.1726(3) 0.41216(16) 0.0339(5) Uani 1 1 d . . .
H3 H 0.9767 0.1048 0.3483 0.041 Uiso 1 1 calc R . .
C4 C 1.1378(3) 0.3495(3) 0.41717(17) 0.0351(5) Uani 1 1 d . . .
C5 C 1.2309(4) 0.4431(3) 0.51494(19) 0.0420(5) Uani 1 1 d . . .
H5 H 1.2953 0.5636 0.5225 0.050 Uiso 1 1 calc R . .
C6 C 1.2271(4) 0.3563(3) 0.60019(18) 0.0440(6) Uani 1 1 d . . .
H6 H 1.2902 0.4211 0.6654 0.053 Uiso 1 1 calc R . .
C7 C 1.1496(4) 0.4418(3) 0.32337(18) 0.0408(5) Uani 1 1 d . . .
H7A H 1.1317 0.5484 0.3433 0.049 Uiso 1 1 calc R . .
H7B H 1.2877 0.4714 0.2959 0.049 Uiso 1 1 calc R . .
C8 C 0.9733(4) 0.4023(3) 0.15642(17) 0.0389(5) Uani 1 1 d . . .
C9 C 0.7978(4) 0.2811(3) 0.07820(17) 0.0410(5) Uani 1 1 d . . .
H9A H 0.8177 0.1745 0.0624 0.049 Uiso 1 1 calc R . .
H9B H 0.8047 0.3323 0.0128 0.049 Uiso 1 1 calc R . .
C10 C 0.3684(7) 0.0184(7) 0.2627(3) 0.1061(17) Uani 1 1 d . . .
H10A H 0.3379 0.1156 0.2915 0.127 Uiso 1 1 calc R . .
H10B H 0.2356 -0.0711 0.2292 0.127 Uiso 1 1 calc R . .
C11 C 0.4342(7) -0.0432(7) 0.3438(3) 0.0993(15) Uani 1 1 d . . .
H11A H 0.3165 -0.0988 0.3845 0.149 Uiso 1 1 calc R . .
H11B H 0.5444 0.0508 0.3883 0.149 Uiso 1 1 calc R . .
H11C H 0.4888 -0.1257 0.3166 0.149 Uiso 1 1 calc R . .
C12 C 0.3440(5) 0.2587(4) -0.0464(2) 0.0630(8) Uani 1 1 d . . .
H12A H 0.4703 0.3137 -0.0830 0.076 Uiso 1 1 calc R . .
H12B H 0.3147 0.3488 -0.0060 0.076 Uiso 1 1 calc R . .
C13 C 0.1635(5) 0.1550(4) -0.1235(2) 0.0588(7) Uani 1 1 d . . .
H13A H 0.1391 0.2284 -0.1705 0.088 Uiso 1 1 calc R . .
H13B H 0.0387 0.1014 -0.0869 0.088 Uiso 1 1 calc R . .
H13C H 0.1940 0.0670 -0.1640 0.088 Uiso 1 1 calc R . .

loop_
_atom_site_aniso_label
_atom_site_aniso_U_11
_atom_site_aniso_U_22
_atom_site_aniso_U_33
_atom_site_aniso_U_23
_atom_site_aniso_U_13
_atom_site_aniso_U_12
P1 0.0485(4) 0.0379(3) 0.0278(3) -0.0008(2) -0.0045(2) 0.0160(3)
O1 0.0474(9) 0.0392(9) 0.0346(8) 0.0124(7) -0.0041(7) 0.0094(7)
O2 0.0712(13) 0.0450(10) 0.0480(11) 0.0207(8) -0.0057(9) 0.0031(9)
O3 0.0628(12) 0.0565(11) 0.0488(10) -0.0166(9) -0.0100(9) 0.0290(9)
O4 0.0645(12) 0.0549(11) 0.0362(9) 0.0166(8) 0.0104(8) 0.0231(9)
O5 0.0564(10) 0.0344(8) 0.0362(8) 0.0002(7) -0.0124(7) 0.0130(7)
N1 0.0478(11) 0.0421(10) 0.0269(9) -0.0019(8) -0.0062(8) 0.0166(8)
C2 0.0334(10) 0.0391(12) 0.0250(9) 0.0008(8) -0.0014(8) 0.0159(9)
C3 0.0336(11) 0.0397(11) 0.0261(9) 0.0011(8) -0.0023(8) 0.0135(9)
C4 0.0309(10) 0.0412(11) 0.0330(11) 0.0055(9) 0.0007(8) 0.0144(9)
C5 0.0440(13) 0.0368(12) 0.0397(12) -0.0012(9) -0.0037(10) 0.0128(10)
C6 0.0510(14) 0.0426(13) 0.0312(11) -0.0054(9) -0.0084(10) 0.0149(10)
C7 0.0408(12) 0.0378(11) 0.0371(12) 0.0076(9) -0.0019(9) 0.0089(9)
C8 0.0459(13) 0.0384(12) 0.0328(11) 0.0105(9) 0.0030(9) 0.0160(10)
C9 0.0539(14) 0.0401(12) 0.0277(10) 0.0081(9) 0.0027(9) 0.0170(10)
C10 0.093(3) 0.178(5) 0.095(3) 0.088(3) 0.054(2) 0.084(3)
C11 0.092(3) 0.157(4) 0.081(3) 0.076(3) 0.043(2) 0.066(3)
C12 0.079(2) 0.0434(14) 0.0580(17) 0.0099(13) -0.0221(15) 0.0177(14)
C13 0.0684(18) 0.0617(17) 0.0473(15) 0.0045(13) -0.0140(13) 0.0298(14)

loop_
_atom_type_symbol
_atom_type_description
_atom_type_scat_dispersion_real
_atom_type_scat_dispersion_imag
_atom_type_scat_source
C C 0.0033 0.0016 'International Tables Vol C Tables 4.2.6.8 and 6.1.1.4'
H H 0.0000 0.0000 'International Tables Vol C Tables 4.2.6.8 and 6.1.1.4'
N N 0.0061 0.0033 'International Tables Vol C Tables 4.2.6.8 and 6.1.1.4'
O O 0.0106 0.0060 'International Tables Vol C Tables 4.2.6.8 and 6.1.1.4'
P P 0.1023 0.0942 'International Tables Vol C Tables 4.2.6.8 and 6.1.1.4'

loop_
_geom_angle_atom_site_label_1
_geom_angle_atom_site_label_2
_geom_angle_atom_site_label_3
_geom_angle
_geom_angle_site_symmetry_1
_geom_angle_site_symmetry_3
_geom_angle_publ_flag
O3 P1 O4 116.99(11) . . ?
O3 P1 O5 114.28(10) . . ?
O4 P1 O5 102.40(10) . . ?
O3 P1 C9 113.56(12) . . ?
O4 P1 C9 102.43(11) . . ?
O5 P1 C9 105.69(10) . . ?
C8 O1 C7 115.21(17) . . ?
C10 O4 P1 124.9(2) . . ?
C12 O5 P1 119.39(15) . . ?
C6 N1 C2 117.1(2) . . ?
N1 C2 C3 122.8(2) . . ?
N1 C2 C2 116.3(2) . 2_756 ?
C3 C2 C2 120.9(2) . 2_756 ?
C4 C3 C2 119.81(19) . . ?
C4 C3 H3 120.1 . . ?
C2 C3 H3 120.1 . . ?
C3 C4 C5 117.3(2) . . ?
C3 C4 C7 123.10(19) . . ?
C5 C4 C7 119.6(2) . . ?
C6 C5 C4 119.2(2) . . ?
C6 C5 H5 120.4 . . ?
C4 C5 H5 120.4 . . ?
N1 C6 C5 123.9(2) . . ?
N1 C6 H6 118.1 . . ?
C5 C6 H6 118.1 . . ?
O1 C7 C4 109.05(18) . . ?
O1 C7 H7A 109.9 . . ?
C4 C7 H7A 109.9 . . ?
O1 C7 H7B 109.9 . . ?
C4 C7 H7B 109.9 . . ?
H7A C7 H7B 108.3 . . ?
O2 C8 O1 123.1(2) . . ?
O2 C8 C9 125.0(2) . . ?
O1 C8 C9 111.84(19) . . ?
C8 C9 P1 112.81(16) . . ?
C8 C9 H9A 109.0 . . ?
P1 C9 H9A 109.0 . . ?
C8 C9 H9B 109.0 . . ?
P1 C9 H9B 109.0 . . ?
H9A C9 H9B 107.8 . . ?
C11 C10 O4 116.5(3) . . ?
C11 C10 H10A 108.2 . . ?
O4 C10 H10A 108.2 . . ?
C11 C10 H10B 108.2 . . ?
O4 C10 H10B 108.2 . . ?
H10A C10 H10B 107.3 . . ?
C10 C11 H11A 109.5 . . ?
C10 C11 H11B 109.5 . . ?
H11A C11 H11B 109.5 . . ?
C10 C11 H11C 109.5 . . ?
H11A C11 H11C 109.5 . . ?
H11B C11 H11C 109.5 . . ?
O5 C12 C13 109.4(2) . . ?
O5 C12 H12A 109.8 . . ?
C13 C12 H12A 109.8 . . ?
O5 C12 H12B 109.8 . . ?
C13 C12 H12B 109.8 . . ?
H12A C12 H12B 108.2 . . ?
C12 C13 H13A 109.5 . . ?
C12 C13 H13B 109.5 . . ?
H13A C13 H13B 109.5 . . ?
C12 C13 H13C 109.5 . . ?
H13A C13 H13C 109.5 . . ?
H13B C13 H13C 109.5 . . ?

loop_
_geom_bond_atom_site_label_1
_geom_bond_atom_site_label_2
_geom_bond_distance
_geom_bond_site_symmetry_2
_geom_bond_publ_flag
P1 O3 1.4666(18) . ?
P1 O4 1.5638(18) . ?
P1 O5 1.5734(16) . ?
P1 C9 1.797(3) . ?
O1 C8 1.337(3) . ?
O1 C7 1.444(3) . ?
O2 C8 1.199(3) . ?
O4 C10 1.416(4) . ?
O5 C12 1.461(3) . ?
N1 C6 1.336(3) . ?
N1 C2 1.343(3) . ?
C2 C3 1.390(3) . ?
C2 C2 1.492(4) 2_756 ?
C3 C4 1.384(3) . ?
C3 H3 0.9400 . ?
C4 C5 1.398(3) . ?
C4 C7 1.493(3) . ?
C5 C6 1.379(3) . ?
C5 H5 0.9400 . ?
C6 H6 0.9400 . ?
C7 H7A 0.9800 . ?
C7 H7B 0.9800 . ?
C8 C9 1.501(3) . ?
C9 H9A 0.9800 . ?
C9 H9B 0.9800 . ?
C10 C11 1.355(5) . ?
C10 H10A 0.9800 . ?
C10 H10B 0.9800 . ?
C11 H11A 0.9700 . ?
C11 H11B 0.9700 . ?
C11 H11C 0.9700 . ?
C12 C13 1.475(4) . ?
C12 H12A 0.9800 . ?
C12 H12B 0.9800 . ?
C13 H13A 0.9700 . ?
C13 H13B 0.9700 . ?
C13 H13C 0.9700 . ?

loop_
_geom_torsion_atom_site_label_1
_geom_torsion_atom_site_label_2
_geom_torsion_atom_site_label_3
_geom_torsion_atom_site_label_4
_geom_torsion
_geom_torsion_site_symmetry_1
_geom_torsion_site_symmetry_2
_geom_torsion_site_symmetry_3
_geom_torsion_site_symmetry_4
_geom_torsion_publ_flag
O3 P1 O4 C10 33.4(3) . . . . ?
O5 P1 O4 C10 -92.3(3) . . . . ?
C9 P1 O4 C10 158.3(3) . . . . ?
O3 P1 O5 C12 45.3(2) . . . . ?
O4 P1 O5 C12 172.8(2) . . . . ?
C9 P1 O5 C12 -80.3(2) . . . . ?
C6 N1 C2 C3 0.0(3) . . . . ?
C6 N1 C2 C2 179.7(2) . . . 2_756 ?
N1 C2 C3 C4 0.9(3) . . . . ?
C2 C2 C3 C4 -178.8(2) 2_756 . . . ?
C2 C3 C4 C5 -1.3(3) . . . . ?
C2 C3 C4 C7 176.7(2) . . . . ?
C3 C4 C5 C6 0.8(3) . . . . ?
C7 C4 C5 C6 -177.3(2) . . . . ?
C2 N1 C6 C5 -0.5(4) . . . . ?
C4 C5 C6 N1 0.1(4) . . . . ?
C8 O1 C7 C4 177.7(2) . . . . ?
C3 C4 C7 O1 22.5(3) . . . . ?
C5 C4 C7 O1 -159.5(2) . . . . ?
C7 O1 C8 O2 0.0(4) . . . . ?
C7 O1 C8 C9 -179.5(2) . . . . ?
O2 C8 C9 P1 -114.6(3) . . . . ?
O1 C8 C9 P1 64.9(2) . . . . ?
O3 P1 C9 C8 38.8(2) . . . . ?
O4 P1 C9 C8 -88.32(18) . . . . ?
O5 P1 C9 C8 164.80(15) . . . . ?
P1 O4 C10 C11 -143.0(4) . . . . ?
P1 O5 C12 C13 -170.9(2) . . . . ?
